data_4070502
loop_
_publ_author_name
'Cade, Ian A.'
'Hill, Anthony F.'
'McQueen, Caitlin M. A.'

_publ_section_title
;
 Iridium&#x2212;Molybdenum Carbido Complex via C&#x2212;Se Activation of a
 Selenocarbonyl Ligand: (\m-Se2)[Ir2{C\\tb Mo(CO)2(Tp*)}2(CO)2(PPh3)2]
 (Tp* = hydrotris(dimethylpyrazolyl)borate)
;
_journal_issue 23
_journal_name_full Organometallics
_journal_page_first 6639
_journal_paper_doi 10.1021/om9008873
_journal_volume 28
_journal_year 2009
_chemical_compound_source 'Research School of Chemistry'
_chemical_formula_moiety 'C74 H74 B2 Ir2 Mo2 N12 O6 P2 Se2'
_chemical_formula_sum 'C74 H74 B2 Ir2 Mo2 N12 O6 P2 Se2'
_chemical_formula_weight 2045.2830
_space_group_IT_number 2
_symmetry_cell_setting triclinic
_symmetry_space_group_name_Hall '-P 1'
_symmetry_space_group_name_H-M 'P -1'
_atom_sites_solution_hydrogens geom
_atom_sites_solution_primary direct
_cell_angle_alpha 110.6570(10)
_cell_angle_beta 95.2780(10)
_cell_angle_gamma 99.1850(10)
_cell_formula_units_Z 2
_cell_length_a 14.5985(3)
_cell_length_b 16.2000(3)
_cell_length_c 21.0841(4)
_cell_measurement_reflns_used 63220
_cell_measurement_temperature 200
_cell_measurement_theta_max 25
_cell_measurement_theta_min 2.6
_cell_volume 4546.15(16)
_computing_cell_refinement 'DENZO/SCALEPACK (Otwinowski & Minor, 1997)'
_computing_data_collection 'COLLECT (Nonius, 1997-2001).'
_computing_data_reduction 'DENZO/SCALEPACK (Otwinowski & Minor, 1997)'
_computing_molecular_graphics 'Ortep-3 for Windows v. 2.01'
_computing_publication_material 'CRYSTALS (Betteridge et al., 2003)'
_computing_structure_refinement 'CRYSTALS (Betteridge et al., 2003)'
_computing_structure_solution 'SHELXS 86 (Sheldrick, 1986)'
_diffrn_ambient_temperature 200
_diffrn_measured_fraction_theta_full 0.998
_diffrn_measured_fraction_theta_max 0.998
_diffrn_measurement_device 'Nonius KappaCCD'
_diffrn_measurement_device_type Area
_diffrn_measurement_method \w
_diffrn_radiation_monochromator graphite
_diffrn_radiation_type 'Mo K\a'
_diffrn_radiation_wavelength 0.71073
_diffrn_reflns_av_R_equivalents 0.056
_diffrn_reflns_limit_h_max 17
_diffrn_reflns_limit_h_min -17
_diffrn_reflns_limit_k_max 18
_diffrn_reflns_limit_k_min -19
_diffrn_reflns_limit_l_max 25
_diffrn_reflns_limit_l_min 0
_diffrn_reflns_number 16046
_diffrn_reflns_theta_full 25.044
_diffrn_reflns_theta_max 25.044
_diffrn_reflns_theta_min 2.718
_diffrn_standards_number 0
_exptl_absorpt_coefficient_mu 4.073
_exptl_absorpt_correction_T_max 0.791
_exptl_absorpt_correction_T_min 0.571
_exptl_absorpt_correction_type integration
_exptl_absorpt_process_details
;
Gaussian integration (Coppens, 1970)
;
_exptl_crystal_colour orange
_exptl_crystal_density_diffrn 1.494
_exptl_crystal_density_method 'not measured'
_exptl_crystal_description plate
_exptl_crystal_F_000 1992
_exptl_crystal_size_max 0.19
_exptl_crystal_size_mid 0.09
_exptl_crystal_size_min 0.07
_platon_squeeze_details
;

;
_refine_diff_density_max 2.09
_refine_diff_density_min -2.00
_refine_ls_extinction_method None
_refine_ls_goodness_of_fit_ref 0.8650
_refine_ls_hydrogen_treatment constr
_refine_ls_matrix_type full
_refine_ls_number_parameters 919
_refine_ls_number_reflns 15989
_refine_ls_number_restraints 0
_refine_ls_R_factor_all 0.0467
_refine_ls_R_factor_gt 0.0308
_refine_ls_shift/su_max 0.002843
_refine_ls_structure_factor_coef Fsqd
_refine_ls_weighting_details
;
 Method= Modified Sheldrick 
 w=1/[\s^2^(F^2^) + ( 0.02P)^2^ + 0.00P] 
 ,where P=(max(Fo^2^,0) + 2Fc^2^)/3 
;
_refine_ls_weighting_scheme calc
_refine_ls_wR_factor_all 0.0750
_refine_ls_wR_factor_gt 0.0713
_refine_ls_wR_factor_ref 0.0750
_reflns_limit_h_max 17
_reflns_limit_h_min -17
_reflns_limit_k_max 18
_reflns_limit_k_min -19
_reflns_limit_l_max 25
_reflns_limit_l_min 0
_reflns_number_gt 11755
_reflns_number_total 16046
_reflns_threshold_expression I>2.0\s(I)
_oxford_diffrn_Wilson_B_factor 2.80
_oxford_diffrn_Wilson_scale 52.70
_oxford_refine_ls_r_factor_ref 0.0467
_oxford_refine_ls_scale 0.15530(3)
_oxford_reflns_number_all 15989
_oxford_reflns_threshold_expression_ref I>-10.0\s(I)
_cod_data_source_file om9008873_si_001.cif
_cod_data_source_block 1
_cod_depositor_comments
;
The following automatic conversions were performed:

'_symmetry_cell_setting' value 'Triclinic' changed to 'triclinic'
according to /home/saulius/struct/CIF-dictionaries/cif_core.dic
dictionary named 'cif_core.dic' version 2.4.2 from 2011-04-26.

Automatic conversion script
Id: cif_fix_values 1715 2011-07-08 13:25:40Z adriana 
;
_cod_original_cell_volume 4546.16(16)
_cod_original_sg_symbol_H-M 'P -1 '
_cod_database_code 4070502

loop_
_symmetry_equiv_pos_as_xyz
x,y,z
-x,-y,-z

loop_
_atom_site_label
_atom_site_type_symbol
_atom_site_fract_x
_atom_site_fract_y
_atom_site_fract_z
_atom_site_U_iso_or_equiv
_atom_site_occupancy
_atom_site_adp_type
_atom_site_refinement_flags_posn
Ir1 Ir 0.223881(13) 0.024652(13) 0.799516(10) 0.0318 1.0000 Uani .
Ir2 Ir 0.266981(14) -0.061245(13) 0.671149(10) 0.0340 1.0000 Uani .
Mo1 Mo 0.30793(3) 0.27071(3) 0.82516(2) 0.0347 1.0000 Uani .
Mo2 Mo 0.45521(3) -0.17476(3) 0.71963(2) 0.0376 1.0000 Uani .
P1 P 0.12280(9) 0.03396(9) 0.88254(7) 0.0362 1.0000 Uani .
P2 P 0.23035(10) -0.14149(10) 0.55166(7) 0.0412 1.0000 Uani .
Se5 Se 0.14288(4) -0.13573(4) 0.72000(3) 0.0406 1.0000 Uani .
Se6 Se 0.11007(4) -0.01375(4) 0.69149(3) 0.0408 1.0000 Uani .
N1 N 0.3651(3) 0.4107(3) 0.8179(2) 0.0454 1.0000 Uani .
N2 N 0.3402(3) 0.4863(3) 0.8626(2) 0.0442 1.0000 Uani .
N3 N 0.3641(3) 0.3534(3) 0.9358(2) 0.0382 1.0000 Uani .
N4 N 0.3506(3) 0.4406(3) 0.9654(2) 0.0393 1.0000 Uani .
N5 N 0.1816(3) 0.3345(3) 0.8530(2) 0.0391 1.0000 Uani .
N6 N 0.1941(3) 0.4224(3) 0.8975(2) 0.0429 1.0000 Uani .
N7 N 0.5573(3) -0.2250(3) 0.7816(2) 0.0455 1.0000 Uani .
N8 N 0.5986(3) -0.2949(3) 0.7475(2) 0.0465 1.0000 Uani .
N9 N 0.4131(3) -0.3236(3) 0.6560(2) 0.0469 1.0000 Uani .
N10 N 0.4811(3) -0.3747(3) 0.6387(2) 0.0481 1.0000 Uani .
N11 N 0.5713(3) -0.1835(3) 0.6563(2) 0.0464 1.0000 Uani .
N12 N 0.6168(3) -0.2550(3) 0.6437(2) 0.0519 1.0000 Uani .
O10 O 0.3909(3) 0.0237(3) 0.8931(2) 0.0499 1.0000 Uani .
O18 O 0.4103(3) 0.0851(3) 0.6597(2) 0.0585 1.0000 Uani .
O20 O 0.4975(3) 0.2091(3) 0.7969(2) 0.0666 1.0000 Uani .
O21 O 0.5442(3) 0.0267(3) 0.8113(2) 0.0673 1.0000 Uani .
O30 O 0.3063(3) -0.1931(3) 0.8124(2) 0.0585 1.0000 Uani .
O32 O 0.2323(4) 0.1854(3) 0.6680(2) 0.0840 1.0000 Uani .
B1 B 0.2934(4) 0.4818(4) 0.9238(3) 0.0437 1.0000 Uani .
B2 B 0.5854(5) -0.3316(5) 0.6690(4) 0.0539 1.0000 Uani .
C1 C 0.2673(3) 0.1547(3) 0.8201(2) 0.0344 1.0000 Uani .
C2 C 0.3673(4) -0.1232(3) 0.6868(3) 0.0394 1.0000 Uani .
C3 C 0.2619(4) 0.2183(4) 0.7267(3) 0.0525 1.0000 Uani .
C4 C 0.4269(4) 0.2319(4) 0.8068(3) 0.0448 1.0000 Uani .
C5 C 0.5106(4) -0.0483(4) 0.7786(3) 0.0465 1.0000 Uani .
C6 C 0.3627(4) -0.1838(3) 0.7802(3) 0.0430 1.0000 Uani .
C7 C 0.4048(4) 0.4354(4) 0.7711(3) 0.0542 1.0000 Uani .
C8 C 0.4415(5) 0.3700(5) 0.7143(4) 0.0794 1.0000 Uani .
C9 C 0.4052(4) 0.5247(4) 0.7833(3) 0.0600 1.0000 Uani .
C10 C 0.3631(4) 0.5553(4) 0.8406(4) 0.0549 1.0000 Uani .
C11 C 0.3423(5) 0.6468(4) 0.8781(4) 0.0730 1.0000 Uani .
C12 C 0.4141(3) 0.3370(4) 0.9854(3) 0.0424 1.0000 Uani .
C13 C 0.4431(4) 0.2491(4) 0.9706(3) 0.0544 1.0000 Uani .
C14 C 0.4313(4) 0.4122(4) 1.0469(3) 0.0460 1.0000 Uani .
C15 C 0.3910(4) 0.4766(4) 1.0331(3) 0.0440 1.0000 Uani .
C16 C 0.3899(4) 0.5686(4) 1.0794(3) 0.0590 1.0000 Uani .
C17 C 0.0897(4) 0.3017(4) 0.8366(3) 0.0471 1.0000 Uani .
C18 C 0.0509(4) 0.2081(4) 0.7901(3) 0.0547 1.0000 Uani .
C19 C 0.0426(4) 0.3683(4) 0.8712(3) 0.0564 1.0000 Uani .
C20 C 0.1109(4) 0.4441(4) 0.9095(3) 0.0533 1.0000 Uani .
C21 C 0.1007(5) 0.5347(5) 0.9553(4) 0.0785 1.0000 Uani .
C22 C 0.5814(4) -0.2048(4) 0.8496(3) 0.0468 1.0000 Uani .
C23 C 0.5483(4) -0.1316(4) 0.9030(3) 0.0575 1.0000 Uani .
C24 C 0.6386(4) -0.2620(4) 0.8590(3) 0.0535 1.0000 Uani .
C25 C 0.6474(4) -0.3173(4) 0.7946(4) 0.0536 1.0000 Uani .
C26 C 0.7001(5) -0.3938(5) 0.7743(4) 0.0746 1.0000 Uani .
C27 C 0.3284(4) -0.3809(4) 0.6285(3) 0.0505 1.0000 Uani .
C28 C 0.2389(4) -0.3505(4) 0.6380(4) 0.0626 1.0000 Uani .
C29 C 0.3442(5) -0.4665(4) 0.5934(3) 0.0617 1.0000 Uani .
C30 C 0.4396(5) -0.4621(4) 0.6007(3) 0.0552 1.0000 Uani .
C31 C 0.4929(5) -0.5344(4) 0.5747(4) 0.0748 1.0000 Uani .
C32 C 0.6149(4) -0.1277(4) 0.6296(3) 0.0542 1.0000 Uani .
C33 C 0.5825(5) -0.0444(4) 0.6315(4) 0.0645 1.0000 Uani .
C34 C 0.6888(4) -0.1622(5) 0.5996(3) 0.0641 1.0000 Uani .
C35 C 0.6889(4) -0.2418(5) 0.6086(3) 0.0651 1.0000 Uani .
C36 C 0.7536(5) -0.3073(6) 0.5885(4) 0.0850 1.0000 Uani .
C45 C 0.3535(4) 0.0281(4) 0.6646(3) 0.0422 1.0000 Uani .
C111 C 0.1001(4) 0.1422(3) 0.9363(3) 0.0391 1.0000 Uani .
C112 C 0.1751(4) 0.2165(4) 0.9618(3) 0.0413 1.0000 Uani .
C113 C 0.1641(4) 0.2983(4) 1.0086(3) 0.0485 1.0000 Uani .
C114 C 0.0788(4) 0.3061(4) 1.0288(3) 0.0562 1.0000 Uani .
C115 C 0.0036(4) 0.2332(4) 1.0028(3) 0.0607 1.0000 Uani .
C116 C 0.0138(4) 0.1516(4) 0.9576(3) 0.0498 1.0000 Uani .
C121 C 0.0065(4) -0.0376(4) 0.8459(3) 0.0417 1.0000 Uani .
C122 C -0.0510(4) -0.0195(4) 0.7985(3) 0.0545 1.0000 Uani .
C123 C -0.1389(4) -0.0746(5) 0.7661(3) 0.0663 1.0000 Uani .
C124 C -0.1686(5) -0.1497(5) 0.7817(4) 0.0699 1.0000 Uani .
C125 C -0.1132(5) -0.1677(4) 0.8291(4) 0.0708 1.0000 Uani .
C126 C -0.0261(4) -0.1133(4) 0.8605(3) 0.0515 1.0000 Uani .
C131 C 0.1702(4) -0.0092(4) 0.9448(3) 0.0404 1.0000 Uani .
C132 C 0.1841(4) 0.0376(4) 1.0150(3) 0.0506 1.0000 Uani .
C133 C 0.2258(4) 0.0037(5) 1.0598(3) 0.0592 1.0000 Uani .
C134 C 0.2521(4) -0.0766(5) 1.0357(3) 0.0601 1.0000 Uani .
C135 C 0.2375(4) -0.1257(4) 0.9668(4) 0.0606 1.0000 Uani .
C136 C 0.1964(4) -0.0917(4) 0.9214(3) 0.0527 1.0000 Uani .
C211 C 0.1506(4) -0.2509(4) 0.5201(3) 0.0535 1.0000 Uani .
C212 C 0.0636(5) -0.2570(5) 0.5428(3) 0.0701 1.0000 Uani .
C213 C -0.0013(6) -0.3392(6) 0.5178(4) 0.0903 1.0000 Uani .
C214 C 0.0200(7) -0.4132(6) 0.4714(5) 0.0972 1.0000 Uani .
C215 C 0.1043(7) -0.4089(6) 0.4496(5) 0.1022 1.0000 Uani .
C216 C 0.1701(6) -0.3273(5) 0.4734(4) 0.0771 1.0000 Uani .
C221 C 0.1727(4) -0.0803(4) 0.5068(3) 0.0446 1.0000 Uani .
C222 C 0.1169(5) -0.1270(5) 0.4436(3) 0.0785 1.0000 Uani .
C223 C 0.0779(6) -0.0760(6) 0.4095(4) 0.1022 1.0000 Uani .
C224 C 0.0901(5) 0.0152(5) 0.4382(4) 0.0750 1.0000 Uani .
C225 C 0.1422(4) 0.0589(5) 0.5011(3) 0.0608 1.0000 Uani .
C226 C 0.1834(4) 0.0111(4) 0.5345(3) 0.0529 1.0000 Uani .
C231 C 0.3311(4) -0.1631(4) 0.5093(3) 0.0467 1.0000 Uani .
C232 C 0.3852(4) -0.2203(4) 0.5242(3) 0.0562 1.0000 Uani .
C233 C 0.4633(5) -0.2377(5) 0.4926(3) 0.0702 1.0000 Uani .
C234 C 0.4894(6) -0.1977(6) 0.4475(4) 0.0831 1.0000 Uani .
C235 C 0.4378(6) -0.1417(6) 0.4332(4) 0.0909 1.0000 Uani .
C236 C 0.3583(5) -0.1243(5) 0.4639(4) 0.0709 1.0000 Uani .
C401 C 0.3274(4) 0.0239(3) 0.8560(3) 0.0398 1.0000 Uani .
H81 H 0.4684 0.4010 0.6847 0.1025 1.0000 Uiso R
H82 H 0.4917 0.3471 0.7346 0.1025 1.0000 Uiso R
H83 H 0.3892 0.3183 0.6859 0.1025 1.0000 Uiso R
H91 H 0.4310 0.5601 0.7561 0.0737 1.0000 Uiso R
H111 H 0.3641 0.6884 0.8545 0.0878 1.0000 Uiso R
H112 H 0.3760 0.6716 0.9265 0.0878 1.0000 Uiso R
H113 H 0.2731 0.6411 0.8781 0.0878 1.0000 Uiso R
H131 H 0.4795 0.2490 1.0132 0.0689 1.0000 Uiso R
H132 H 0.3860 0.1994 0.9548 0.0689 1.0000 Uiso R
H133 H 0.4835 0.2396 0.9339 0.0689 1.0000 Uiso R
H141 H 0.4661 0.4182 1.0920 0.0535 1.0000 Uiso R
H161 H 0.4235 0.5799 1.1262 0.0652 1.0000 Uiso R
H162 H 0.3234 0.5756 1.0823 0.0652 1.0000 Uiso R
H163 H 0.4222 0.6129 1.0614 0.0652 1.0000 Uiso R
H181 H -0.0194 0.1966 0.7843 0.0621 1.0000 Uiso R
H182 H 0.0741 0.1662 0.8101 0.0621 1.0000 Uiso R
H183 H 0.0714 0.1976 0.7445 0.0621 1.0000 Uiso R
H191 H -0.0270 0.3625 0.8687 0.0712 1.0000 Uiso R
H211 H 0.0326 0.5354 0.9565 0.0943 1.0000 Uiso R
H212 H 0.1339 0.5488 1.0027 0.0943 1.0000 Uiso R
H213 H 0.1290 0.5808 0.9374 0.0943 1.0000 Uiso R
H231 H 0.5742 -0.1278 0.9497 0.0725 1.0000 Uiso R
H232 H 0.4780 -0.1455 0.8965 0.0725 1.0000 Uiso R
H233 H 0.5705 -0.0727 0.8983 0.0725 1.0000 Uiso R
H241 H 0.6674 -0.2625 0.9038 0.0684 1.0000 Uiso R
H261 H 0.7311 -0.3991 0.8166 0.0968 1.0000 Uiso R
H262 H 0.6552 -0.4515 0.7460 0.0968 1.0000 Uiso R
H263 H 0.7490 -0.3810 0.7468 0.0968 1.0000 Uiso R
H281 H 0.1851 -0.4027 0.6138 0.0732 1.0000 Uiso R
H282 H 0.2350 -0.3253 0.6881 0.0732 1.0000 Uiso R
H283 H 0.2359 -0.3029 0.6184 0.0732 1.0000 Uiso R
H291 H 0.2947 -0.5218 0.5674 0.0731 1.0000 Uiso R
H311 H 0.4479 -0.5928 0.5482 0.0923 1.0000 Uiso R
H312 H 0.5312 -0.5400 0.6143 0.0923 1.0000 Uiso R
H313 H 0.5355 -0.5193 0.5441 0.0923 1.0000 Uiso R
H331 H 0.6245 -0.0123 0.6089 0.0846 1.0000 Uiso R
H332 H 0.5844 -0.0041 0.6803 0.0846 1.0000 Uiso R
H333 H 0.5166 -0.0610 0.6064 0.0846 1.0000 Uiso R
H341 H 0.7331 -0.1341 0.5759 0.0826 1.0000 Uiso R
H361 H 0.8010 -0.2858 0.5634 0.1103 1.0000 Uiso R
H362 H 0.7866 -0.3114 0.6307 0.1103 1.0000 Uiso R
H363 H 0.7161 -0.3682 0.5580 0.1103 1.0000 Uiso R
H1121 H 0.2372 0.2109 0.9462 0.0514 1.0000 Uiso R
H1131 H 0.2182 0.3511 1.0272 0.0568 1.0000 Uiso R
H1141 H 0.0705 0.3646 1.0627 0.0672 1.0000 Uiso R
H1151 H -0.0590 0.2404 1.0169 0.0729 1.0000 Uiso R
H1161 H -0.0406 0.0990 0.9402 0.0590 1.0000 Uiso R
H1221 H -0.0291 0.0346 0.7872 0.0637 1.0000 Uiso R
H1231 H -0.1795 -0.0601 0.7323 0.0760 1.0000 Uiso R
H1241 H -0.2307 -0.1907 0.7583 0.0733 1.0000 Uiso R
H1251 H -0.1362 -0.2210 0.8410 0.0822 1.0000 Uiso R
H1261 H 0.0139 -0.1286 0.8942 0.0605 1.0000 Uiso R
H1321 H 0.1640 0.0966 1.0338 0.0622 1.0000 Uiso R
H1331 H 0.2364 0.0391 1.1104 0.0725 1.0000 Uiso R
H1341 H 0.2822 -0.1001 1.0685 0.0778 1.0000 Uiso R
H1351 H 0.2563 -0.1855 0.9490 0.0828 1.0000 Uiso R
H1361 H 0.1857 -0.1279 0.8709 0.0661 1.0000 Uiso R
H2121 H 0.0477 -0.2025 0.5769 0.0779 1.0000 Uiso R
H2131 H -0.0632 -0.3433 0.5344 0.0977 1.0000 Uiso R
H2141 H -0.0271 -0.4715 0.4532 0.1057 1.0000 Uiso R
H2151 H 0.1197 -0.4643 0.4162 0.1097 1.0000 Uiso R
H2161 H 0.2318 -0.3246 0.4563 0.0847 1.0000 Uiso R
H2221 H 0.1046 -0.1943 0.4223 0.0872 1.0000 Uiso R
H2231 H 0.0399 -0.1084 0.3626 0.1148 1.0000 Uiso R
H2241 H 0.0610 0.0492 0.4132 0.0937 1.0000 Uiso R
H2251 H 0.1510 0.1259 0.5236 0.0776 1.0000 Uiso R
H2261 H 0.2227 0.0451 0.5807 0.0637 1.0000 Uiso R
H2321 H 0.3675 -0.2488 0.5577 0.0675 1.0000 Uiso R
H2331 H 0.5007 -0.2795 0.5028 0.0820 1.0000 Uiso R
H2341 H 0.5461 -0.2097 0.4253 0.1069 1.0000 Uiso R
H2351 H 0.4568 -0.1127 0.4003 0.1275 1.0000 Uiso R
H2361 H 0.3210 -0.0832 0.4526 0.1005 1.0000 Uiso R
H1 H 0.2889 0.5440 0.9540 0.0512 1.0000 Uiso R
H2 H 0.6241 -0.3783 0.6528 0.0689 1.0000 Uiso R

loop_
_atom_site_aniso_label
_atom_site_aniso_U_11
_atom_site_aniso_U_22
_atom_site_aniso_U_33
_atom_site_aniso_U_23
_atom_site_aniso_U_13
_atom_site_aniso_U_12
Ir1 0.03251(11) 0.03190(11) 0.03200(12) 0.01501(9) 0.00348(8) 0.00347(8)
Ir2 0.03662(12) 0.03569(12) 0.03098(12) 0.01517(9) 0.00410(9) 0.00541(9)
Mo1 0.0351(2) 0.0323(2) 0.0387(3) 0.0176(2) 0.0039(2) 0.00384(19)
Mo2 0.0401(3) 0.0369(3) 0.0401(3) 0.0197(2) 0.0062(2) 0.0080(2)
P1 0.0348(7) 0.0373(8) 0.0368(8) 0.0162(6) 0.0070(6) 0.0016(6)
P2 0.0444(8) 0.0438(8) 0.0328(8) 0.0134(7) 0.0043(6) 0.0056(7)
Se5 0.0415(3) 0.0361(3) 0.0413(3) 0.0151(3) 0.0051(2) -0.0004(2)
Se6 0.0369(3) 0.0470(3) 0.0381(3) 0.0175(3) 0.0001(2) 0.0076(2)
N1 0.051(3) 0.040(3) 0.050(3) 0.025(2) 0.009(2) 0.003(2)
N2 0.047(3) 0.034(3) 0.054(3) 0.023(2) -0.001(2) 0.002(2)
N3 0.037(2) 0.037(3) 0.042(3) 0.019(2) 0.003(2) 0.0036(19)
N4 0.037(2) 0.033(2) 0.046(3) 0.015(2) 0.004(2) 0.0004(19)
N5 0.040(3) 0.033(2) 0.045(3) 0.018(2) 0.002(2) 0.005(2)
N6 0.039(3) 0.038(3) 0.052(3) 0.017(2) 0.005(2) 0.009(2)
N7 0.048(3) 0.044(3) 0.050(3) 0.024(2) 0.005(2) 0.014(2)
N8 0.046(3) 0.046(3) 0.052(3) 0.024(2) 0.003(2) 0.013(2)
N9 0.054(3) 0.040(3) 0.051(3) 0.019(2) 0.010(2) 0.016(2)
N10 0.066(3) 0.038(3) 0.044(3) 0.016(2) 0.013(2) 0.017(2)
N11 0.043(3) 0.052(3) 0.056(3) 0.030(3) 0.015(2) 0.014(2)
N12 0.048(3) 0.062(3) 0.055(3) 0.027(3) 0.016(2) 0.020(2)
O10 0.050(2) 0.053(2) 0.047(2) 0.022(2) -0.004(2) 0.0125(19)
O18 0.064(3) 0.047(2) 0.065(3) 0.023(2) 0.024(2) 0.001(2)
O20 0.046(3) 0.072(3) 0.075(3) 0.018(3) 0.013(2) 0.014(2)
O21 0.075(3) 0.048(3) 0.068(3) 0.016(2) 0.010(2) -0.005(2)
O30 0.074(3) 0.056(3) 0.066(3) 0.038(2) 0.033(2) 0.021(2)
O32 0.135(5) 0.067(3) 0.042(3) 0.013(2) -0.012(3) 0.033(3)
B1 0.047(4) 0.031(3) 0.050(4) 0.013(3) 0.002(3) 0.006(3)
B2 0.056(4) 0.049(4) 0.067(5) 0.026(4) 0.019(4) 0.023(3)
C1 0.031(3) 0.042(3) 0.031(3) 0.014(2) 0.003(2) 0.009(2)
C2 0.046(3) 0.040(3) 0.031(3) 0.017(2) 0.010(2) -0.004(2)
C3 0.068(4) 0.041(3) 0.054(4) 0.024(3) 0.006(3) 0.015(3)
C4 0.044(3) 0.040(3) 0.047(3) 0.018(3) 0.004(3) -0.003(3)
C5 0.044(3) 0.054(4) 0.056(4) 0.034(3) 0.016(3) 0.013(3)
C6 0.055(3) 0.032(3) 0.044(3) 0.019(3) 0.009(3) 0.007(3)
C7 0.056(4) 0.054(4) 0.056(4) 0.032(3) 0.007(3) -0.003(3)
C8 0.094(5) 0.084(5) 0.074(5) 0.045(5) 0.037(4) 0.010(4)
C9 0.066(4) 0.056(4) 0.060(4) 0.036(4) -0.002(3) -0.007(3)
C10 0.054(4) 0.037(3) 0.072(5) 0.033(3) -0.016(3) -0.008(3)
C11 0.070(4) 0.043(4) 0.104(6) 0.038(4) -0.013(4) -0.003(3)
C12 0.035(3) 0.048(3) 0.046(3) 0.026(3) -0.003(3) -0.003(2)
C13 0.051(4) 0.057(4) 0.062(4) 0.034(3) -0.005(3) 0.009(3)
C14 0.039(3) 0.055(4) 0.038(3) 0.019(3) -0.001(3) -0.004(3)
C15 0.038(3) 0.046(3) 0.043(3) 0.016(3) 0.004(3) -0.004(3)
C16 0.061(4) 0.046(4) 0.053(4) 0.002(3) 0.013(3) 0.000(3)
C17 0.031(3) 0.049(4) 0.064(4) 0.029(3) -0.002(3) 0.005(3)
C18 0.039(3) 0.042(3) 0.072(4) 0.013(3) -0.007(3) 0.004(3)
C19 0.033(3) 0.061(4) 0.082(5) 0.034(4) 0.004(3) 0.018(3)
C20 0.042(3) 0.050(4) 0.067(4) 0.019(3) 0.008(3) 0.013(3)
C21 0.057(4) 0.071(5) 0.105(6) 0.022(5) 0.019(4) 0.029(4)
C22 0.045(3) 0.054(4) 0.047(4) 0.030(3) 0.003(3) 0.003(3)
C23 0.065(4) 0.064(4) 0.049(4) 0.030(3) 0.007(3) 0.008(3)
C24 0.054(4) 0.060(4) 0.058(4) 0.037(4) 0.004(3) 0.010(3)
C25 0.041(3) 0.054(4) 0.076(5) 0.038(4) 0.001(3) 0.010(3)
C26 0.073(5) 0.069(5) 0.096(6) 0.043(4) 0.003(4) 0.031(4)
C27 0.059(4) 0.043(4) 0.046(4) 0.018(3) 0.003(3) 0.001(3)
C28 0.053(4) 0.055(4) 0.074(5) 0.023(4) 0.007(3) -0.001(3)
C29 0.087(5) 0.040(4) 0.053(4) 0.016(3) 0.012(4) 0.003(3)
C30 0.082(5) 0.042(4) 0.045(4) 0.016(3) 0.013(3) 0.022(3)
C31 0.117(6) 0.049(4) 0.060(4) 0.017(3) 0.016(4) 0.030(4)
C32 0.054(4) 0.063(4) 0.054(4) 0.032(3) 0.011(3) 0.007(3)
C33 0.072(4) 0.059(4) 0.076(5) 0.042(4) 0.019(4) 0.008(3)
C34 0.059(4) 0.080(5) 0.066(4) 0.039(4) 0.025(3) 0.014(4)
C35 0.053(4) 0.093(5) 0.058(4) 0.031(4) 0.019(3) 0.023(4)
C36 0.070(5) 0.116(7) 0.082(5) 0.034(5) 0.038(4) 0.047(5)
C45 0.056(3) 0.056(4) 0.029(3) 0.023(3) 0.015(3) 0.029(3)
C111 0.040(3) 0.041(3) 0.039(3) 0.018(3) 0.009(2) 0.008(2)
C112 0.038(3) 0.047(3) 0.043(3) 0.024(3) 0.007(2) 0.003(3)
C113 0.052(4) 0.038(3) 0.052(4) 0.015(3) 0.009(3) 0.003(3)
C114 0.060(4) 0.048(4) 0.062(4) 0.015(3) 0.018(3) 0.019(3)
C115 0.046(4) 0.056(4) 0.078(5) 0.018(4) 0.017(3) 0.017(3)
C116 0.036(3) 0.050(4) 0.062(4) 0.020(3) 0.012(3) 0.004(3)
C121 0.039(3) 0.044(3) 0.040(3) 0.016(3) 0.012(3) 0.000(2)
C122 0.036(3) 0.064(4) 0.059(4) 0.028(3) 0.001(3) -0.011(3)
C123 0.044(4) 0.090(5) 0.055(4) 0.023(4) 0.002(3) 0.000(4)
C124 0.057(4) 0.059(4) 0.065(5) 0.006(4) 0.008(4) -0.023(3)
C125 0.065(4) 0.052(4) 0.086(6) 0.024(4) 0.015(4) -0.010(3)
C126 0.046(3) 0.045(3) 0.059(4) 0.018(3) 0.010(3) -0.002(3)
C131 0.041(3) 0.041(3) 0.044(3) 0.023(3) 0.011(3) 0.002(2)
C132 0.055(4) 0.050(4) 0.049(4) 0.024(3) 0.010(3) 0.006(3)
C133 0.067(4) 0.069(5) 0.045(4) 0.029(3) 0.004(3) 0.008(3)
C134 0.069(4) 0.071(5) 0.053(4) 0.041(4) 0.008(3) 0.010(4)
C135 0.073(4) 0.064(4) 0.068(5) 0.044(4) 0.027(4) 0.026(3)
C136 0.064(4) 0.050(4) 0.049(4) 0.022(3) 0.018(3) 0.015(3)
C211 0.065(4) 0.049(4) 0.038(3) 0.013(3) 0.001(3) 0.001(3)
C212 0.059(4) 0.080(5) 0.055(4) 0.019(4) -0.002(3) -0.010(4)
C213 0.071(5) 0.096(7) 0.077(6) 0.025(5) -0.010(4) -0.031(5)
C214 0.101(7) 0.077(6) 0.085(6) 0.027(5) -0.015(5) -0.035(5)
C215 0.128(8) 0.062(5) 0.082(6) 0.005(5) -0.007(6) -0.012(5)
C216 0.090(5) 0.053(4) 0.068(5) 0.012(4) 0.001(4) -0.007(4)
C221 0.039(3) 0.066(4) 0.030(3) 0.020(3) 0.004(2) 0.010(3)
C222 0.097(6) 0.070(5) 0.050(4) 0.013(4) -0.023(4) 0.008(4)
C223 0.118(7) 0.101(7) 0.066(5) 0.027(5) -0.049(5) 0.008(6)
C224 0.069(5) 0.082(6) 0.080(5) 0.045(5) -0.010(4) 0.013(4)
C225 0.062(4) 0.076(5) 0.054(4) 0.036(4) 0.005(3) 0.019(3)
C226 0.062(4) 0.054(4) 0.044(4) 0.022(3) -0.002(3) 0.011(3)
C231 0.051(3) 0.041(3) 0.046(3) 0.015(3) 0.000(3) 0.008(3)
C232 0.071(4) 0.057(4) 0.040(3) 0.011(3) 0.009(3) 0.027(3)
C233 0.081(5) 0.069(5) 0.054(4) 0.005(4) 0.008(4) 0.041(4)
C234 0.086(5) 0.100(6) 0.080(5) 0.034(5) 0.044(5) 0.048(5)
C235 0.092(6) 0.110(7) 0.113(7) 0.069(6) 0.061(5) 0.048(5)
C236 0.083(5) 0.084(5) 0.083(5) 0.057(4) 0.046(4) 0.040(4)
C401 0.050(3) 0.032(3) 0.041(3) 0.018(3) 0.013(3) 0.001(2)

loop_
_atom_type_symbol
_atom_type_scat_dispersion_real
_atom_type_scat_dispersion_imag
_atom_type_scat_Cromer_Mann_a1
_atom_type_scat_Cromer_Mann_b1
_atom_type_scat_Cromer_Mann_a2
_atom_type_scat_Cromer_Mann_b2
_atom_type_scat_Cromer_Mann_a3
_atom_type_scat_Cromer_Mann_b3
_atom_type_scat_Cromer_Mann_a4
_atom_type_scat_Cromer_Mann_b4
_atom_type_scat_Cromer_Mann_c
_atom_type_scat_source
C 0.0033 0.0016 2.3100 20.8439 1.0200 10.2075 1.5886 0.5687 0.8650 51.6512 0.2156 'International Tables Vol C 4.2.6.8 and 6.1.1.4'
H 0.0000 0.0000 0.4930 10.5109 0.3229 26.1257 0.1402 3.1424 0.0408 57.7998 0.0030 'International Tables Vol C 4.2.6.8 and 6.1.1.4'
B 0.0013 0.0007 2.0545 23.2185 1.3326 1.0210 1.0979 60.3498 0.7068 0.1403 -0.1932 'International Tables Vol C 4.2.6.8 and 6.1.1.4'
Cl 0.1484 0.1585 11.4604 0.0104 7.1964 1.1662 6.2556 18.5194 1.6455 47.7784 -9.5574 'International Tables Vol C 4.2.6.8 and 6.1.1.4'
Ir -1.4442 7.9887 27.3049 1.5928 16.7296 8.8655 15.6115 0.4179 5.8338 45.0011 11.4722 'International Tables Vol C 4.2.6.8 and 6.1.1.4'
Mo -1.6832 0.6857 3.7025 0.2772 17.2356 1.0958 12.8876 11.0040 3.7429 61.6584 4.3875 'International Tables Vol C 4.2.6.8 and 6.1.1.4'
N 0.0061 0.0033 12.2126 0.0057 3.1322 9.8933 2.0125 28.9975 1.1663 0.5826 -11.5290 'International Tables Vol C 4.2.6.8 and 6.1.1.4'
O 0.0106 0.0060 3.0485 13.2771 2.2868 5.7011 1.5463 0.3239 0.8670 32.9089 0.2508 'International Tables Vol C 4.2.6.8 and 6.1.1.4'
P 0.1023 0.0942 6.4345 1.9067 4.1791 27.1570 1.7800 0.5260 1.4908 68.1645 1.1149 'International Tables Vol C 4.2.6.8 and 6.1.1.4'
Se -0.0929 2.2259 17.0006 2.4098 5.8196 0.2726 3.9731 15.2372 4.3543 43.8163 2.8409 'International Tables Vol C 4.2.6.8 and 6.1.1.4'

loop_
_exptl_crystal_face_index_h
_exptl_crystal_face_index_k
_exptl_crystal_face_index_l
_exptl_crystal_face_perp_dist
1 0 0 0.095
-1 0 0 0.075
0 1 0 0.030
0 -1 0 0.085
0 0 1 0.025
0 0 -1 0.045
-1 1 0 0.020
1 -1 0 0.064
-1 0 2 0.050
1 0 -2 0.070

loop_
_geom_angle_atom_site_label_1
_geom_angle_atom_site_label_2
_geom_angle_atom_site_label_3
_geom_angle
_geom_angle_publ_flag
Ir2 Ir1 P1 150.44(3) yes
Ir2 Ir1 Se5 56.339(13) yes
P1 Ir1 Se5 94.81(4) yes
Ir2 Ir1 Se6 57.839(14) yes
P1 Ir1 Se6 102.33(4) yes
Se5 Ir1 Se6 55.555(18) yes
Ir2 Ir1 C1 105.12(14) yes
P1 Ir1 C1 99.14(14) yes
Se5 Ir1 C1 152.93(14) yes
Se6 Ir1 C1 98.60(14) yes
Ir2 Ir1 C401 101.81(16) yes
P1 Ir1 C401 94.26(16) yes
Se5 Ir1 C401 110.93(16) yes
Se6 Ir1 C401 159.10(16) yes
C1 Ir1 C401 91.1(2) yes
Ir1 Ir2 P2 154.14(4) yes
Ir1 Ir2 Se5 57.850(14) yes
P2 Ir2 Se5 104.74(4) yes
Ir1 Ir2 Se6 56.293(13) yes
P2 Ir2 Se6 98.55(4) yes
Se5 Ir2 Se6 55.544(18) yes
Ir1 Ir2 C2 104.94(14) yes
P2 Ir2 C2 95.92(15) yes
Se5 Ir2 C2 97.96(13) yes
Se6 Ir2 C2 152.34(13) yes
Ir1 Ir2 C45 100.66(16) yes
P2 Ir2 C45 94.22(17) yes
Se5 Ir2 C45 158.28(16) yes
Se6 Ir2 C45 111.81(16) yes
C2 Ir2 C45 90.4(2) yes
N1 Mo1 N3 79.83(15) yes
N1 Mo1 N5 81.84(15) yes
N3 Mo1 N5 81.85(15) yes
N1 Mo1 C1 172.79(19) yes
N3 Mo1 C1 106.20(18) yes
N5 Mo1 C1 102.72(18) yes
N1 Mo1 C3 90.6(2) yes
N3 Mo1 C3 170.20(19) yes
N5 Mo1 C3 94.9(2) yes
C1 Mo1 C3 83.5(2) yes
N1 Mo1 C4 91.66(19) yes
N3 Mo1 C4 93.29(19) yes
N5 Mo1 C4 172.47(18) yes
C1 Mo1 C4 84.1(2) yes
C3 Mo1 C4 89.0(2) yes
N7 Mo2 N9 81.54(16) yes
N7 Mo2 N11 81.03(16) yes
N9 Mo2 N11 82.49(17) yes
N7 Mo2 C2 168.69(19) yes
N9 Mo2 C2 105.3(2) yes
N11 Mo2 C2 108.54(18) yes
N7 Mo2 C5 90.91(19) yes
N9 Mo2 C5 171.44(19) yes
N11 Mo2 C5 92.4(2) yes
C2 Mo2 C5 82.8(2) yes
N7 Mo2 C6 89.29(19) yes
N9 Mo2 C6 91.83(19) yes
N11 Mo2 C6 169.39(19) yes
C2 Mo2 C6 81.6(2) yes
C5 Mo2 C6 92.1(2) yes
Ir1 P1 C111 120.96(17) yes
Ir1 P1 C121 112.73(17) yes
C111 P1 C121 104.6(2) yes
Ir1 P1 C131 109.13(17) yes
C111 P1 C131 103.2(2) yes
C121 P1 C131 104.6(2) yes
Ir2 P2 C211 118.3(2) yes
Ir2 P2 C221 112.61(19) yes
C211 P2 C221 102.3(3) yes
Ir2 P2 C231 114.58(19) yes
C211 P2 C231 104.0(3) yes
C221 P2 C231 103.3(2) yes
Ir1 Se5 Ir2 65.811(14) yes
Ir1 Se5 Se6 61.241(18) yes
Ir2 Se5 Se6 63.125(18) yes
Ir2 Se6 Ir1 65.868(14) yes
Ir2 Se6 Se5 61.331(18) yes
Ir1 Se6 Se5 63.204(19) yes
Mo1 N1 N2 118.2(3) yes
Mo1 N1 C7 133.9(4) yes
N2 N1 C7 106.7(4) yes
N1 N2 B1 120.4(4) yes
N1 N2 C10 108.4(5) yes
B1 N2 C10 131.1(5) yes
Mo1 N3 N4 120.7(3) yes
Mo1 N3 C12 132.9(4) yes
N4 N3 C12 106.4(4) yes
N3 N4 B1 120.8(4) yes
N3 N4 C15 109.7(4) yes
B1 N4 C15 129.4(5) yes
Mo1 N5 N6 120.5(3) yes
Mo1 N5 C17 132.4(4) yes
N6 N5 C17 107.0(4) yes
N5 N6 B1 120.3(4) yes
N5 N6 C20 110.4(4) yes
B1 N6 C20 129.2(5) yes
Mo2 N7 N8 119.6(3) yes
Mo2 N7 C22 132.7(4) yes
N8 N7 C22 107.4(4) yes
N7 N8 B2 119.5(4) yes
N7 N8 C25 108.5(5) yes
B2 N8 C25 132.0(5) yes
Mo2 N9 N10 120.3(3) yes
Mo2 N9 C27 133.1(4) yes
N10 N9 C27 106.6(5) yes
N9 N10 B2 119.7(5) yes
N9 N10 C30 110.0(5) yes
B2 N10 C30 129.9(5) yes
Mo2 N11 N12 119.7(3) yes
Mo2 N11 C32 132.8(4) yes
N12 N11 C32 107.3(4) yes
N11 N12 B2 121.0(4) yes
N11 N12 C35 108.7(5) yes
B2 N12 C35 130.3(5) yes
N4 B1 N6 108.5(4) yes
N4 B1 N2 110.5(5) yes
N6 B1 N2 109.5(5) yes
N4 B1 H1 109.5 no
N6 B1 H1 109.4 no
N2 B1 H1 109.4 no
N10 B2 N12 109.0(5) yes
N10 B2 N8 110.2(5) yes
N12 B2 N8 110.2(5) yes
N10 B2 H2 109.1 no
N12 B2 H2 109.1 no
N8 B2 H2 109.2 no
Ir1 C1 Mo1 171.3(3) yes
Ir2 C2 Mo2 168.2(3) yes
O32 C3 Mo1 178.1(6) yes
Mo1 C4 O20 179.1(5) yes
Mo2 C5 O21 177.5(5) yes
Mo2 C6 O30 176.3(5) yes
N1 C7 C8 121.5(5) yes
N1 C7 C9 110.7(6) yes
C8 C7 C9 127.8(6) yes
C7 C8 H81 109.6 no
C7 C8 H82 109.1 no
H81 C8 H82 109.5 no
C7 C8 H83 109.7 no
H81 C8 H83 109.5 no
H82 C8 H83 109.5 no
C7 C9 C10 105.8(5) yes
C7 C9 H91 127.1 no
C10 C9 H91 127.1 no
C9 C10 N2 108.3(5) yes
C9 C10 C11 130.7(6) yes
N2 C10 C11 121.0(6) yes
C10 C11 H111 109.4 no
C10 C11 H112 109.5 no
H111 C11 H112 109.5 no
C10 C11 H113 109.5 no
H111 C11 H113 109.5 no
H112 C11 H113 109.5 no
N3 C12 C13 120.7(5) yes
N3 C12 C14 110.0(5) yes
C13 C12 C14 129.3(5) yes
C12 C13 H131 109.6 no
C12 C13 H132 109.4 no
H131 C13 H132 109.5 no
C12 C13 H133 109.4 no
H131 C13 H133 109.5 no
H132 C13 H133 109.5 no
C12 C14 C15 106.3(5) yes
C12 C14 H141 126.9 no
C15 C14 H141 126.8 no
C14 C15 N4 107.6(5) yes
C14 C15 C16 128.7(5) yes
N4 C15 C16 123.7(5) yes
C15 C16 H161 109.4 no
C15 C16 H162 109.5 no
H161 C16 H162 109.5 no
C15 C16 H163 109.4 no
H161 C16 H163 109.5 no
H162 C16 H163 109.5 no
N5 C17 C18 121.7(5) yes
N5 C17 C19 109.2(5) yes
C18 C17 C19 129.1(5) yes
C17 C18 H181 109.5 no
C17 C18 H182 109.4 no
H181 C18 H182 109.5 no
C17 C18 H183 109.5 no
H181 C18 H183 109.5 no
H182 C18 H183 109.5 no
C17 C19 C20 106.7(5) yes
C17 C19 H191 126.7 no
C20 C19 H191 126.6 no
C19 C20 N6 106.7(5) yes
C19 C20 C21 129.9(6) yes
N6 C20 C21 123.4(5) yes
C20 C21 H211 109.5 no
C20 C21 H212 109.5 no
H211 C21 H212 109.5 no
C20 C21 H213 109.4 no
H211 C21 H213 109.5 no
H212 C21 H213 109.5 no
N7 C22 C23 122.4(5) yes
N7 C22 C24 109.1(5) yes
C23 C22 C24 128.5(5) yes
C22 C23 H231 109.5 no
C22 C23 H232 109.4 no
H231 C23 H232 109.5 no
C22 C23 H233 109.5 no
H231 C23 H233 109.5 no
H232 C23 H233 109.5 no
C22 C24 C25 106.0(5) yes
C22 C24 H241 127.0 no
C25 C24 H241 127.0 no
C24 C25 N8 109.1(5) yes
C24 C25 C26 128.7(6) yes
N8 C25 C26 122.3(6) yes
C25 C26 H261 109.5 no
C25 C26 H262 109.6 no
H261 C26 H262 109.5 no
C25 C26 H263 109.4 no
H261 C26 H263 109.5 no
H262 C26 H263 109.5 no
N9 C27 C28 122.1(5) yes
N9 C27 C29 108.3(6) yes
C28 C27 C29 129.6(6) yes
C27 C28 H281 109.6 no
C27 C28 H282 109.5 no
H281 C28 H282 109.5 no
C27 C28 H283 109.3 no
H281 C28 H283 109.5 no
H282 C28 H283 109.5 no
C27 C29 C30 108.3(6) yes
C27 C29 H291 125.8 no
C30 C29 H291 125.9 no
C29 C30 N10 106.7(5) yes
C29 C30 C31 129.8(6) yes
N10 C30 C31 123.5(6) yes
C30 C31 H311 109.4 no
C30 C31 H312 109.5 no
H311 C31 H312 109.5 no
C30 C31 H313 109.5 no
H311 C31 H313 109.5 no
H312 C31 H313 109.5 no
N11 C32 C33 122.1(5) yes
N11 C32 C34 109.6(5) yes
C33 C32 C34 128.2(6) yes
C32 C33 H331 109.5 no
C32 C33 H332 109.5 no
H331 C33 H332 109.5 no
C32 C33 H333 109.4 no
H331 C33 H333 109.5 no
H332 C33 H333 109.5 no
C32 C34 C35 106.9(6) yes
C32 C34 H341 126.5 no
C35 C34 H341 126.6 no
N12 C35 C34 107.6(6) yes
N12 C35 C36 121.7(6) yes
C34 C35 C36 130.7(6) yes
C35 C36 H361 109.3 no
C35 C36 H362 109.6 no
H361 C36 H362 109.5 no
C35 C36 H363 109.5 no
H361 C36 H363 109.5 no
H362 C36 H363 109.5 no
O18 C45 Ir2 179.0(5) yes
P1 C111 C112 118.2(4) yes
P1 C111 C116 122.5(4) yes
C112 C111 C116 119.1(5) yes
C111 C112 C113 120.6(5) yes
C111 C112 H1121 119.8 no
C113 C112 H1121 119.6 no
C112 C113 C114 119.4(5) yes
C112 C113 H1131 120.3 no
C114 C113 H1131 120.3 no
C113 C114 C115 120.4(6) yes
C113 C114 H1141 119.8 no
C115 C114 H1141 119.8 no
C114 C115 C116 120.9(6) yes
C114 C115 H1151 119.5 no
C116 C115 H1151 119.6 no
C111 C116 C115 119.6(5) yes
C111 C116 H1161 120.3 no
C115 C116 H1161 120.1 no
P1 C121 C122 119.4(4) yes
P1 C121 C126 122.9(4) yes
C122 C121 C126 117.6(5) yes
C121 C122 C123 122.0(6) yes
C121 C122 H1221 119.1 no
C123 C122 H1221 118.9 no
C122 C123 C124 118.7(6) yes
C122 C123 H1231 120.6 no
C124 C123 H1231 120.7 no
C123 C124 C125 120.0(6) yes
C123 C124 H1241 120.0 no
C125 C124 H1241 120.0 no
C124 C125 C126 120.9(6) yes
C124 C125 H1251 119.4 no
C126 C125 H1251 119.6 no
C121 C126 C125 120.7(6) yes
C121 C126 H1261 119.8 no
C125 C126 H1261 119.5 no
P1 C131 C132 123.4(4) yes
P1 C131 C136 119.1(4) yes
C132 C131 C136 117.5(5) yes
C131 C132 C133 120.8(6) yes
C131 C132 H1321 119.7 no
C133 C132 H1321 119.6 no
C132 C133 C134 120.7(6) yes
C132 C133 H1331 119.7 no
C134 C133 H1331 119.6 no
C133 C134 C135 120.2(6) yes
C133 C134 H1341 119.9 no
C135 C134 H1341 119.9 no
C134 C135 C136 119.4(6) yes
C134 C135 H1351 120.3 no
C136 C135 H1351 120.3 no
C135 C136 C131 121.4(6) yes
C135 C136 H1361 119.3 no
C131 C136 H1361 119.4 no
P2 C211 C212 118.3(5) yes
P2 C211 C216 123.3(5) yes
C212 C211 C216 118.3(6) yes
C211 C212 C213 120.2(7) yes
C211 C212 H2121 119.9 no
C213 C212 H2121 119.9 no
C212 C213 C214 120.0(8) yes
C212 C213 H2131 119.9 no
C214 C213 H2131 120.1 no
C213 C214 C215 120.6(8) yes
C213 C214 H2141 119.7 no
C215 C214 H2141 119.8 no
C214 C215 C216 120.5(9) yes
C214 C215 H2151 119.8 no
C216 C215 H2151 119.7 no
C215 C216 C211 120.4(8) yes
C215 C216 H2161 119.8 no
C211 C216 H2161 119.8 no
P2 C221 C222 119.9(5) yes
P2 C221 C226 121.5(4) yes
C222 C221 C226 118.5(6) yes
C221 C222 C223 117.6(7) yes
C221 C222 H2221 121.3 no
C223 C222 H2221 121.1 no
C222 C223 C224 122.5(7) yes
C222 C223 H2231 118.8 no
C224 C223 H2231 118.7 no
C223 C224 C225 118.7(7) yes
C223 C224 H2241 120.7 no
C225 C224 H2241 120.7 no
C224 C225 C226 120.0(7) yes
C224 C225 H2251 120.0 no
C226 C225 H2251 120.0 no
C225 C226 C221 122.6(6) yes
C225 C226 H2261 118.6 no
C221 C226 H2261 118.8 no
P2 C231 C232 119.1(4) yes
P2 C231 C236 122.6(5) yes
C232 C231 C236 118.3(6) yes
C231 C232 C233 120.3(6) yes
C231 C232 H2321 120.0 no
C233 C232 H2321 119.8 no
C232 C233 C234 120.4(6) yes
C232 C233 H2331 119.8 no
C234 C233 H2331 119.8 no
C233 C234 C235 119.7(7) yes
C233 C234 H2341 120.2 no
C235 C234 H2341 120.1 no
C234 C235 C236 120.7(7) yes
C234 C235 H2351 119.7 no
C236 C235 H2351 119.6 no
C235 C236 C231 120.7(6) yes
C235 C236 H2361 119.6 no
C231 C236 H2361 119.7 no
Ir1 C401 O10 178.0(5) yes

loop_
_geom_bond_atom_site_label_1
_geom_bond_atom_site_label_2
_geom_bond_distance
_geom_bond_publ_flag
Ir1 Ir2 2.7555(3) yes
Ir1 P1 2.3715(13) yes
Ir1 Se5 2.5575(6) yes
Ir1 Se6 2.5118(5) yes
Ir1 C1 1.976(5) yes
Ir1 C401 1.841(6) yes
Ir2 P2 2.3543(14) yes
Ir2 Se5 2.5143(5) yes
Ir2 Se6 2.5561(6) yes
Ir2 C2 1.969(5) yes
Ir2 C45 1.816(6) yes
Mo1 N1 2.350(4) yes
Mo1 N3 2.237(4) yes
Mo1 N5 2.278(4) yes
Mo1 C1 1.840(5) yes
Mo1 C3 1.950(7) yes
Mo1 C4 1.966(6) yes
Mo2 N7 2.318(4) yes
Mo2 N9 2.254(5) yes
Mo2 N11 2.243(4) yes
Mo2 C2 1.846(5) yes
Mo2 C5 1.971(7) yes
Mo2 C6 1.964(6) yes
P1 C111 1.823(5) yes
P1 C121 1.822(5) yes
P1 C131 1.823(5) yes
P2 C211 1.819(6) yes
P2 C221 1.834(6) yes
P2 C231 1.807(6) yes
Se5 Se6 2.3628(7) yes
N1 N2 1.382(6) yes
N1 C7 1.334(7) yes
N2 B1 1.533(8) yes
N2 C10 1.361(6) yes
N3 N4 1.384(6) yes
N3 C12 1.347(6) yes
N4 B1 1.540(7) yes
N4 C15 1.367(7) yes
N5 N6 1.374(6) yes
N5 C17 1.326(6) yes
N6 B1 1.537(7) yes
N6 C20 1.340(7) yes
N7 N8 1.373(6) yes
N7 C22 1.351(7) yes
N8 B2 1.530(9) yes
N8 C25 1.352(7) yes
N9 N10 1.386(6) yes
N9 C27 1.360(7) yes
N10 B2 1.543(8) yes
N10 C30 1.360(7) yes
N11 N12 1.384(6) yes
N11 C32 1.334(7) yes
N12 B2 1.537(8) yes
N12 C35 1.373(7) yes
O10 C401 1.157(6) yes
O18 C45 1.179(6) yes
O20 C4 1.161(6) yes
O21 C5 1.162(7) yes
O30 C6 1.140(6) yes
O32 C3 1.168(7) yes
B1 H1 1.000 no
B2 H2 1.000 no
C7 C8 1.500(9) yes
C7 C9 1.376(8) yes
C8 H81 1.000 no
C8 H82 1.000 no
C8 H83 1.000 no
C9 C10 1.377(9) yes
C9 H91 1.000 no
C10 C11 1.509(9) yes
C11 H111 1.000 no
C11 H112 1.000 no
C11 H113 1.000 no
C12 C13 1.486(8) yes
C12 C14 1.399(8) yes
C13 H131 1.000 no
C13 H132 1.000 no
C13 H133 1.000 no
C14 C15 1.379(8) yes
C14 H141 1.000 no
C15 C16 1.469(8) yes
C16 H161 1.000 no
C16 H162 1.000 no
C16 H163 1.000 no
C17 C18 1.469(8) yes
C17 C19 1.394(8) yes
C18 H181 1.000 no
C18 H182 1.000 no
C18 H183 1.000 no
C19 C20 1.384(8) yes
C19 H191 1.000 no
C20 C21 1.484(8) yes
C21 H211 1.000 no
C21 H212 1.000 no
C21 H213 1.000 no
C22 C23 1.501(8) yes
C22 C24 1.393(8) yes
C23 H231 1.000 no
C23 H232 1.000 no
C23 H233 1.000 no
C24 C25 1.370(9) yes
C24 H241 1.000 no
C25 C26 1.517(8) yes
C26 H261 1.000 no
C26 H262 1.000 no
C26 H263 1.000 no
C27 C28 1.475(8) yes
C27 C29 1.391(8) yes
C28 H281 1.000 no
C28 H282 1.000 no
C28 H283 1.000 no
C29 C30 1.374(9) yes
C29 H291 1.000 no
C30 C31 1.482(8) yes
C31 H311 1.000 no
C31 H312 1.000 no
C31 H313 1.000 no
C32 C33 1.489(8) yes
C32 C34 1.395(8) yes
C33 H331 1.000 no
C33 H332 1.000 no
C33 H333 1.000 no
C34 C35 1.369(9) yes
C34 H341 1.000 no
C35 C36 1.507(9) yes
C36 H361 1.000 no
C36 H362 1.000 no
C36 H363 1.000 no
C111 C112 1.396(7) yes
C111 C116 1.388(7) yes
C112 C113 1.390(7) yes
C112 H1121 1.000 no
C113 C114 1.363(8) yes
C113 H1131 1.000 no
C114 C115 1.384(8) yes
C114 H1141 1.000 no
C115 C116 1.371(8) yes
C115 H1151 1.000 no
C116 H1161 1.000 no
C121 C122 1.384(8) yes
C121 C126 1.390(7) yes
C122 C123 1.398(8) yes
C122 H1221 1.000 no
C123 C124 1.383(9) yes
C123 H1231 1.000 no
C124 C125 1.367(10) yes
C124 H1241 1.000 no
C125 C126 1.382(8) yes
C125 H1251 1.000 no
C126 H1261 1.000 no
C131 C132 1.382(8) yes
C131 C136 1.382(7) yes
C132 C133 1.390(8) yes
C132 H1321 1.000 no
C133 C134 1.352(9) yes
C133 H1331 1.000 no
C134 C135 1.365(9) yes
C134 H1341 1.000 no
C135 C136 1.398(8) yes
C135 H1351 1.000 no
C136 H1361 1.000 no
C211 C212 1.398(8) yes
C211 C216 1.374(9) yes
C212 C213 1.399(9) yes
C212 H2121 1.000 no
C213 C214 1.356(11) yes
C213 H2131 1.000 no
C214 C215 1.353(12) yes
C214 H2141 1.000 no
C215 C216 1.399(10) yes
C215 H2151 1.000 no
C216 H2161 1.000 no
C221 C222 1.380(8) yes
C221 C226 1.364(8) yes
C222 C223 1.420(10) yes
C222 H2221 1.000 no
C223 C224 1.359(10) yes
C223 H2231 1.000 no
C224 C225 1.349(9) yes
C224 H2241 1.000 no
C225 C226 1.382(8) yes
C225 H2251 1.000 no
C226 H2261 1.000 no
C231 C232 1.407(8) yes
C231 C236 1.372(8) yes
C232 C233 1.390(8) yes
C232 H2321 1.000 no
C233 C234 1.377(10) yes
C233 H2331 1.000 no
C234 C235 1.361(10) yes
C234 H2341 1.000 no
C235 C236 1.400(9) yes
C235 H2351 1.000 no
C236 H2361 1.000 no

loop_
_geom_hbond_atom_site_label_D
_geom_hbond_atom_site_label_H
_geom_hbond_atom_site_label_A
_geom_hbond_site_symmetry_A
_geom_hbond_angle_DHA
_geom_hbond_distance_DH
_geom_hbond_distance_HA
_geom_hbond_distance_DA
_geom_hbond_publ_flag
C112 H1121 C1 . 126 1.00 2.59 3.286(10) yes
C126 H1261 C136 . 127 1.00 2.60 3.297(10) yes
C136 H1361 O30 . 123 1.00 2.41 3.068(10) yes
C216 H2161 C232 . 125 1.00 2.53 3.217(10) yes
C226 H2261 O32 . 135 1.00 2.34 3.128(10) yes
C226 H2261 C45 . 141 1.00 2.60 3.430(10) yes
C235 H2351 O18 2_656 141 1.00 2.48 3.318(10) yes

loop_
_platon_squeeze_void_nr
_platon_squeeze_void_average_x
_platon_squeeze_void_average_y
_platon_squeeze_void_average_z
_platon_squeeze_void_volume
_platon_squeeze_void_count_electrons
_platon_squeeze_void_content
1 0.085 0.610 0.261 520 102 ' '
2 -0.085 0.390 0.738 520 103 ' '
